data_4081428
loop_
_publ_author_name
'Wen, Li-Li'
'Wang, Han'
'Wan, Chong-Qing'
'Mak, Thomas C. W.'

_publ_section_title
;
 Silver--Organic Frameworks Containing Ethynediide or Ethynide with
 Ancillary Oligo-\a-sulfanylpyrazinyl and Dimethylsulfoxide Ligands
;
_journal_issue 18
_journal_name_full Organometallics
_journal_page_first 5144
_journal_paper_doi 10.1021/om400706d
_journal_volume 32
_journal_year 2013
_chemical_formula_sum 'C50 H30 Ag6 Cl4 F6 N6 O6 S3'
_chemical_formula_weight 1810.00
_chemical_name_systematic
; 
 ? 
;
_space_group_IT_number 2
_symmetry_cell_setting triclinic
_symmetry_space_group_name_Hall '-P 1'
_symmetry_space_group_name_H-M 'P -1'
_atom_sites_solution_hydrogens geom
_atom_sites_solution_primary direct
_atom_sites_solution_secondary difmap
_audit_creation_method SHELXL-97
_cell_angle_alpha 110.662(2)
_cell_angle_beta 91.021(2)
_cell_angle_gamma 103.973(2)
_cell_formula_units_Z 2
_cell_length_a 12.6136(15)
_cell_length_b 15.7657(19)
_cell_length_c 15.9415(19)
_cell_measurement_temperature 296(2)
_cell_volume 2859.9(6)
_computing_cell_refinement SMART
_computing_data_collection 'SMART (Bruker, 2000)'
_computing_data_reduction 'SAINT (Bruker, 2000)'
_computing_molecular_graphics SHELXTL
_computing_publication_material SHELXTL
_computing_structure_refinement SHELXTL
_computing_structure_solution 'SHELXTL (Bruker, 2000)'
_diffrn_ambient_temperature 296(2)
_diffrn_measured_fraction_theta_full 0.998
_diffrn_measured_fraction_theta_max 0.998
_diffrn_radiation_monochromator graphite
_diffrn_radiation_source 'fine-focus sealed tube'
_diffrn_radiation_type MoK\a
_diffrn_radiation_wavelength 0.71073
_diffrn_reflns_av_R_equivalents 0.0844
_diffrn_reflns_av_sigmaI/netI 0.0699
_diffrn_reflns_limit_h_max 14
_diffrn_reflns_limit_h_min -14
_diffrn_reflns_limit_k_max 18
_diffrn_reflns_limit_k_min -18
_diffrn_reflns_limit_l_max 18
_diffrn_reflns_limit_l_min -18
_diffrn_reflns_number 44920
_diffrn_reflns_theta_full 25.00
_diffrn_reflns_theta_max 25.00
_diffrn_reflns_theta_min 1.37
_exptl_absorpt_coefficient_mu 2.384
_exptl_absorpt_correction_T_max 0.543
_exptl_absorpt_correction_T_min 0.456
_exptl_absorpt_correction_type multi-scan
_exptl_absorpt_process_details 'SADABS; Bruker, 2000'
_exptl_crystal_density_diffrn 2.102
_exptl_crystal_density_method 'not measured'
_exptl_crystal_F_000 1744
_exptl_crystal_size_max 0.22
_exptl_crystal_size_mid 0.21
_exptl_crystal_size_min 0.21
_refine_diff_density_max 2.041
_refine_diff_density_min -1.820
_refine_diff_density_rms 0.290
_refine_ls_extinction_method none
_refine_ls_goodness_of_fit_ref 1.064
_refine_ls_hydrogen_treatment constr
_refine_ls_matrix_type full
_refine_ls_number_parameters 730
_refine_ls_number_reflns 10028
_refine_ls_number_restraints 353
_refine_ls_restrained_S_all 1.115
_refine_ls_R_factor_all 0.0811
_refine_ls_R_factor_gt 0.0733
_refine_ls_shift/su_max 0.000
_refine_ls_shift/su_mean 0.000
_refine_ls_structure_factor_coef Fsqd
_refine_ls_weighting_details 'calc w=1/[\s^2^(Fo^2^)+(0.1566P)^2^+7.7777P] where P=(Fo^2^+2Fc^2^)/3'
_refine_ls_weighting_scheme calc
_refine_ls_wR_factor_gt 0.2078
_refine_ls_wR_factor_ref 0.2175
_reflns_number_gt 8605
_reflns_number_total 10028
_reflns_threshold_expression >2sigma(I)
_cod_data_source_file om400706d_si_002.cif
_cod_data_source_block 5
_cod_depositor_comments
;
The following automatic conversions were performed:

'_symmetry_cell_setting' value 'Triclinic' changed to 'triclinic'
according to /home/saulius/struct/CIF-dictionaries/cif_core.dic
dictionary named 'cif_core.dic' version 2.4.2 from 2011-04-26.

Automatic conversion script
Id: cif_fix_values 1891 2012-01-12 08:04:46Z andrius 
;
_cod_original_sg_symbol_H-M P-1
_cod_database_code 4081428

loop_
_symmetry_equiv_pos_as_xyz
'x, y, z'
'-x, -y, -z'

loop_
_atom_site_label
_atom_site_type_symbol
_atom_site_fract_x
_atom_site_fract_y
_atom_site_fract_z
_atom_site_U_iso_or_equiv
_atom_site_adp_type
_atom_site_occupancy
_atom_site_symmetry_multiplicity
_atom_site_calc_flag
_atom_site_refinement_flags
Ag1 Ag 0.62334(5) 0.04785(4) 0.56782(4) 0.02330(19) Uani 1 1 d .
Ag2 Ag 0.44068(5) 0.11101(4) 0.76236(4) 0.0255(2) Uani 1 1 d .
Ag3 Ag 0.63620(5) 0.21922(4) 0.71578(4) 0.0248(2) Uani 1 1 d .
Ag4 Ag 0.62788(5) 0.03373(4) 0.74548(4) 0.02403(19) Uani 1 1 d .
Ag5 Ag 0.44029(5) 0.13899(4) 0.57526(4) 0.0292(2) Uani 1 1 d .
Ag6 Ag 0.41596(6) -0.06245(5) 0.60924(4) 0.0346(2) Uani 1 1 d .
C1 C 0.6232(7) -0.0760(5) 0.5876(5) 0.0291(17) Uani 1 1 d U
C2 C 0.6612(7) -0.1367(5) 0.5987(5) 0.0273(16) Uani 1 1 d U
C3 C 0.7147(8) -0.2002(6) 0.6179(6) 0.038(2) Uani 1 1 d U
C4 C 0.8291(12) -0.1836(10) 0.6087(9) 0.069(3) Uani 1 1 d U
H4 H 0.8640 -0.1370 0.5880 0.083 Uiso 1 1 calc R
C5 C 0.8886(12) -0.2388(10) 0.6316(10) 0.075(4) Uani 1 1 d U
C6 C 0.8314(14) -0.3117(11) 0.6618(11) 0.084(4) Uani 1 1 d U
H6 H 0.8666 -0.3542 0.6700 0.101 Uiso 1 1 calc R
C7 C 0.7343(18) -0.3167(13) 0.6767(14) 0.117(6) Uani 1 1 d U
H7 H 0.7020 -0.3575 0.7049 0.141 Uiso 1 1 calc R
C8 C 0.6669(16) -0.2628(12) 0.6533(14) 0.104(5) Uani 1 1 d U
H8 H 0.5931 -0.2721 0.6628 0.125 Uiso 1 1 calc R
C9 C 0.6401(7) 0.1791(5) 0.5571(5) 0.0264(16) Uani 1 1 d U
C10 C 0.6591(7) 0.2414(6) 0.5267(5) 0.0311(18) Uani 1 1 d U
C11 C 0.6841(8) 0.3187(6) 0.4954(6) 0.040(2) Uani 1 1 d U
C12 C 0.6073(13) 0.3666(10) 0.4943(10) 0.076(4) Uani 1 1 d U
H12 H 0.5380 0.3490 0.5119 0.091 Uiso 1 1 calc R
C13 C 0.6367(16) 0.4438(12) 0.4655(13) 0.101(5) Uani 1 1 d U
H13 H 0.5882 0.4808 0.4700 0.121 Uiso 1 1 calc R
C14 C 0.7276(15) 0.4644(12) 0.4336(12) 0.094(5) Uani 1 1 d U
H14 H 0.7404 0.5121 0.4105 0.113 Uiso 1 1 calc R
C15 C 0.8073(10) 0.4176(8) 0.4327(7) 0.056(3) Uani 1 1 d U
C16 C 0.7853(9) 0.3432(7) 0.4621(6) 0.046(2) Uani 1 1 d U
H16 H 0.8369 0.3095 0.4600 0.055 Uiso 1 1 calc R
C17 C 0.6045(6) 0.1751(6) 0.8386(5) 0.0263(16) Uani 1 1 d U
C18 C 0.6584(7) 0.2284(6) 0.9112(5) 0.0286(17) Uani 1 1 d U
C19 C 0.7256(6) 0.2897(5) 0.9933(5) 0.0241(16) Uani 1 1 d U
C20 C 0.8106(7) 0.2619(6) 1.0250(5) 0.0294(17) Uani 1 1 d U
H20 H 0.8222 0.2032 0.9943 0.035 Uiso 1 1 calc R
C21 C 0.8769(8) 0.3239(7) 1.1036(6) 0.039(2) Uani 1 1 d U
C22 C 0.8611(8) 0.4110(7) 1.1510(6) 0.044(2) Uani 1 1 d U
H22 H 0.9059 0.4510 1.2040 0.053 Uiso 1 1 calc R
C23 C 0.7789(8) 0.4374(7) 1.1191(7) 0.047(2) Uani 1 1 d U
H23 H 0.7674 0.4959 1.1505 0.057 Uiso 1 1 calc R
C24 C 0.7125(8) 0.3784(7) 1.0407(7) 0.042(2) Uani 1 1 d U
H24 H 0.6578 0.3984 1.0192 0.051 Uiso 1 1 calc R
C25 C 0.3172(6) 0.0436(6) 0.6386(5) 0.0274(17) Uani 1 1 d U
C26 C 0.2349(7) 0.0658(6) 0.6276(5) 0.0335(19) Uani 1 1 d U
C27 C 0.1369(7) 0.0948(7) 0.6186(6) 0.038(2) Uani 1 1 d U
C28 C 0.0335(8) 0.0351(8) 0.6155(6) 0.045(2) Uani 1 1 d U
H28 H 0.0277 -0.0243 0.6170 0.054 Uiso 1 1 calc R
C29 C -0.0616(8) 0.0653(8) 0.6100(6) 0.050(3) Uani 1 1 d U
H29 H -0.1302 0.0261 0.6090 0.061 Uiso 1 1 calc R
C30 C -0.0541(9) 0.1514(9) 0.6063(7) 0.054(3) Uani 1 1 d U
H30 H -0.1176 0.1701 0.6009 0.065 Uiso 1 1 calc R
C31 C 0.0472(8) 0.2108(8) 0.6104(7) 0.049(2) Uani 1 1 d U
C32 C 0.1442(8) 0.1829(8) 0.6158(6) 0.045(2) Uani 1 1 d U
H32 H 0.2124 0.2231 0.6176 0.054 Uiso 1 1 calc R
C33 C 0.4796(8) 0.3525(7) 0.7081(7) 0.043(2) Uani 1 1 d U
C34 C 0.4444(12) 0.4423(10) 0.7394(10) 0.072(4) Uani 1 1 d U
C35 C 0.8281(15) 0.4555(12) 0.8791(11) 0.094(5) Uani 1 1 d U
H35A H 0.7765 0.4068 0.8914 0.141 Uiso 1 1 calc R
H35B H 0.7906 0.4983 0.8700 0.141 Uiso 1 1 calc R
H35C H 0.8843 0.4888 0.9293 0.141 Uiso 1 1 calc R
C36 C 0.8270(12) 0.4547(9) 0.7168(10) 0.073(4) Uani 1 1 d U
H36A H 0.8504 0.4347 0.6576 0.109 Uiso 1 1 calc R
H36B H 0.8498 0.5221 0.7439 0.109 Uiso 1 1 calc R
H36C H 0.7484 0.4336 0.7123 0.109 Uiso 1 1 calc R
C37 C 0.8837(6) 0.1473(6) 0.8199(5) 0.0282(17) Uani 1 1 d U
H37 H 0.8573 0.1920 0.8069 0.034 Uiso 1 1 calc R
C38 C 0.9908(6) 0.1709(5) 0.8575(5) 0.0279(17) Uani 1 1 d U
C39 C 0.9697(7) 0.0234(6) 0.8552(5) 0.0268(16) Uani 1 1 d U
C40 C 0.8595(6) -0.0021(5) 0.8178(5) 0.0232(15) Uani 1 1 d U
H40 H 0.8163 -0.0631 0.8043 0.028 Uiso 1 1 calc R
C41 C 1.1567(7) -0.0202(6) 0.9023(6) 0.0323(18) Uani 1 1 d U
C42 C 1.3098(9) 0.0196(10) 0.9989(7) 0.058(3) Uani 1 1 d U
H42 H 1.3432 0.0246 1.0535 0.070 Uiso 1 1 calc R
C43 C 1.3748(8) 0.0468(8) 0.9382(6) 0.047(2) Uani 1 1 d U
H43 H 1.4503 0.0719 0.9539 0.056 Uiso 1 1 calc R
C44 C 1.2222(7) 0.0029(6) 0.8393(5) 0.0325(18) Uani 1 1 d U
H44 H 1.1888 -0.0062 0.7832 0.039 Uiso 1 1 calc R
C45 C 1.2046(7) 0.2933(6) 0.9045(6) 0.039(2) Uani 1 1 d U
C46 C 1.2522(7) 0.2321(7) 0.8458(6) 0.038(2) Uani 1 1 d U
H46 H 1.2090 0.1840 0.7959 0.046 Uiso 1 1 calc R
C47 C 1.4162(11) 0.3122(11) 0.9240(10) 0.089(4) Uani 1 1 d U
H47 H 1.4909 0.3189 0.9355 0.107 Uiso 1 1 calc R
C48 C 1.3727(12) 0.3785(11) 0.9767(11) 0.095(5) Uani 1 1 d U
H48 H 1.4188 0.4335 1.0183 0.114 Uiso 1 1 calc R
C49 C 0.4536(10) -0.1401(7) 0.7645(6) 0.048(2) Uani 1 1 d U
C50 C 0.4114(16) -0.2074(12) 0.8117(10) 0.091(4) Uani 1 1 d U
Cl1 Cl 1.0362(4) -0.2044(4) 0.6336(4) 0.1218(17) Uani 1 1 d .
Cl2 Cl 0.9304(4) 0.4466(3) 0.3908(3) 0.1009(14) Uani 1 1 d .
Cl3 Cl 0.9841(3) 0.2888(2) 1.1416(3) 0.0812(11) Uani 1 1 d .
Cl4 Cl 0.0585(3) 0.3236(3) 0.6096(3) 0.0737(9) Uani 1 1 d .
F1 F 0.4583(10) 0.4862(7) 0.8263(7) 0.122(4) Uani 1 1 d U
F2 F 0.4999(16) 0.5024(10) 0.7079(13) 0.183(6) Uani 1 1 d U
F3 F 0.3474(10) 0.4390(8) 0.7124(7) 0.130(4) Uani 1 1 d U
F4 F 0.4239(10) -0.1755(8) 0.8975(6) 0.118(3) Uani 1 1 d U
F5 F 0.4326(17) -0.2832(11) 0.7799(12) 0.185(6) Uani 1 1 d U
F6 F 0.3039(13) -0.2464(12) 0.7935(10) 0.175(5) Uani 1 1 d U
N1 N 0.8165(5) 0.0615(5) 0.8016(4) 0.0259(14) Uani 1 1 d .
N2 N 1.0361(5) 0.1093(5) 0.8751(4) 0.0287(15) Uani 1 1 d .
N3 N 1.3300(6) 0.0371(6) 0.8574(5) 0.0364(17) Uani 1 1 d .
N4 N 1.2001(7) -0.0135(7) 0.9805(5) 0.050(2) Uani 1 1 d .
N5 N 1.3596(6) 0.2385(6) 0.8575(6) 0.047(2) Uani 1 1 d U
N6 N 1.2607(8) 0.3673(8) 0.9708(8) 0.079(3) Uani 1 1 d U
O1 O 0.5631(6) 0.3529(5) 0.7490(5) 0.0469(16) Uani 1 1 d .
O2 O 0.4176(5) 0.2890(5) 0.6420(5) 0.0457(16) Uani 1 1 d .
O3 O 0.8244(5) 0.3045(4) 0.7553(5) 0.0488(18) Uani 1 1 d .
O4 O 0.3953(6) -0.1524(5) 0.6964(4) 0.0505(18) Uani 1 1 d .
O5 O 0.5425(6) -0.0827(5) 0.8015(4) 0.0461(16) Uani 1 1 d .
O6 O 0.7092(12) 0.6965(10) 0.8224(9) 0.118(4) Uani 1 1 d U
S3 S 0.8866(2) 0.40662(16) 0.78399(17) 0.0425(6) Uani 1 1 d .
S1 S 1.01244(18) -0.06632(17) 0.87704(18) 0.0415(6) Uani 1 1 d .
S2 S 1.06391(19) 0.29089(16) 0.8880(2) 0.0493(7) Uani 1 1 d .

loop_
_atom_site_aniso_label
_atom_site_aniso_U_11
_atom_site_aniso_U_22
_atom_site_aniso_U_33
_atom_site_aniso_U_23
_atom_site_aniso_U_13
_atom_site_aniso_U_12
Ag1 0.0244(3) 0.0211(3) 0.0254(3) 0.0096(3) 0.0002(2) 0.0064(2)
Ag2 0.0133(3) 0.0363(4) 0.0229(3) 0.0064(3) 0.0006(2) 0.0064(2)
Ag3 0.0212(3) 0.0262(3) 0.0251(3) 0.0080(3) 0.0010(2) 0.0048(2)
Ag4 0.0160(3) 0.0296(3) 0.0259(3) 0.0098(3) -0.0010(2) 0.0058(2)
Ag5 0.0247(4) 0.0314(4) 0.0277(4) 0.0071(3) 0.0023(3) 0.0061(3)
Ag6 0.0455(4) 0.0329(4) 0.0238(3) 0.0084(3) -0.0008(3) 0.0107(3)
C1 0.034(4) 0.026(4) 0.026(4) 0.006(3) 0.004(3) 0.010(3)
C2 0.028(4) 0.024(4) 0.028(4) 0.010(3) -0.003(3) 0.002(3)
C3 0.046(5) 0.030(4) 0.040(4) 0.011(3) -0.003(4) 0.016(4)
C4 0.073(7) 0.084(7) 0.076(7) 0.047(6) 0.023(5) 0.041(6)
C5 0.076(7) 0.083(7) 0.087(7) 0.039(6) 0.017(6) 0.046(6)
C6 0.086(8) 0.073(7) 0.106(8) 0.035(6) -0.005(7) 0.039(6)
C7 0.125(11) 0.107(9) 0.152(10) 0.100(8) 0.004(8) 0.011(7)
C8 0.096(9) 0.099(8) 0.151(10) 0.087(8) 0.005(7) 0.026(7)
C9 0.028(4) 0.026(4) 0.028(4) 0.012(3) 0.005(3) 0.010(3)
C10 0.029(4) 0.030(4) 0.027(4) 0.005(3) 0.001(3) 0.005(3)
C11 0.055(5) 0.026(4) 0.038(4) 0.019(3) 0.003(4) 0.000(4)
C12 0.076(7) 0.087(7) 0.098(8) 0.065(6) 0.010(6) 0.037(6)
C13 0.112(10) 0.098(8) 0.130(9) 0.082(8) 0.027(7) 0.033(7)
C14 0.109(9) 0.096(8) 0.107(8) 0.074(7) 0.020(7) 0.023(7)
C15 0.063(6) 0.051(5) 0.053(5) 0.029(5) 0.002(5) 0.001(5)
C16 0.052(5) 0.045(5) 0.037(4) 0.020(4) -0.002(4) 0.001(4)
C17 0.021(4) 0.038(4) 0.020(3) 0.011(3) 0.003(3) 0.008(3)
C18 0.022(4) 0.040(4) 0.028(4) 0.017(3) 0.006(3) 0.009(3)
C19 0.017(3) 0.033(4) 0.018(3) 0.007(3) 0.005(3) 0.003(3)
C20 0.029(4) 0.034(4) 0.025(4) 0.013(3) 0.002(3) 0.005(3)
C21 0.037(5) 0.041(5) 0.036(4) 0.019(4) -0.008(4) -0.002(4)
C22 0.041(5) 0.050(5) 0.028(4) 0.009(4) -0.001(4) -0.003(4)
C23 0.042(5) 0.042(5) 0.047(5) 0.002(4) 0.003(4) 0.016(4)
C24 0.042(5) 0.038(5) 0.047(5) 0.010(4) 0.009(4) 0.017(4)
C25 0.020(4) 0.033(4) 0.025(4) 0.008(3) 0.000(3) 0.004(3)
C26 0.026(4) 0.048(5) 0.022(4) 0.009(3) -0.002(3) 0.007(4)
C27 0.028(4) 0.056(5) 0.025(4) 0.002(4) 0.001(3) 0.018(4)
C28 0.029(4) 0.058(5) 0.038(5) 0.009(4) 0.004(4) 0.009(4)
C29 0.029(5) 0.073(6) 0.036(5) 0.003(4) 0.005(4) 0.016(4)
C30 0.035(5) 0.076(6) 0.054(5) 0.012(5) 0.009(4) 0.033(5)
C31 0.036(5) 0.061(6) 0.047(5) 0.009(4) 0.004(4) 0.025(4)
C32 0.035(5) 0.058(5) 0.036(4) 0.006(4) 0.002(4) 0.015(4)
C33 0.039(5) 0.041(5) 0.050(5) 0.014(4) 0.007(4) 0.017(4)
C34 0.071(7) 0.067(6) 0.080(7) 0.014(6) 0.000(6) 0.040(6)
C35 0.113(9) 0.097(8) 0.092(8) 0.050(7) 0.053(7) 0.034(7)
C36 0.074(7) 0.061(6) 0.085(7) 0.042(6) -0.004(6) 0.001(5)
C37 0.020(4) 0.032(4) 0.030(4) 0.006(3) -0.001(3) 0.011(3)
C38 0.017(4) 0.025(4) 0.035(4) 0.002(3) 0.004(3) 0.006(3)
C39 0.024(4) 0.035(4) 0.026(4) 0.013(3) 0.005(3) 0.015(3)
C40 0.021(4) 0.027(4) 0.019(3) 0.005(3) 0.000(3) 0.006(3)
C41 0.025(4) 0.044(4) 0.033(4) 0.013(3) 0.004(3) 0.020(3)
C42 0.040(5) 0.101(7) 0.042(5) 0.032(5) 0.006(4) 0.023(5)
C43 0.021(4) 0.091(7) 0.030(4) 0.026(4) 0.004(3) 0.014(4)
C44 0.029(4) 0.050(5) 0.024(4) 0.015(3) 0.003(3) 0.017(4)
C45 0.023(4) 0.036(4) 0.047(5) 0.002(4) 0.002(4) 0.010(3)
C46 0.022(4) 0.046(5) 0.036(4) 0.003(4) 0.001(3) 0.008(3)
C47 0.042(6) 0.098(8) 0.093(8) -0.014(6) -0.008(5) 0.033(6)
C48 0.062(7) 0.083(8) 0.095(8) -0.021(6) -0.011(6) 0.020(6)
C49 0.065(6) 0.042(5) 0.030(4) 0.017(4) 0.003(4) -0.004(4)
C50 0.114(8) 0.082(7) 0.063(6) 0.041(6) 0.006(6) -0.019(6)
Cl1 0.087(3) 0.144(4) 0.148(4) 0.050(4) 0.014(3) 0.062(3)
Cl2 0.083(3) 0.124(3) 0.107(3) 0.082(3) 0.018(2) -0.013(2)
Cl3 0.075(2) 0.0619(18) 0.094(2) 0.0217(17) -0.0548(19) 0.0118(16)
Cl4 0.0577(19) 0.088(2) 0.094(2) 0.0397(19) 0.0194(17) 0.0434(17)
F1 0.145(7) 0.104(6) 0.101(6) -0.017(5) -0.019(5) 0.089(6)
F2 0.222(11) 0.120(7) 0.239(11) 0.082(7) 0.053(8) 0.077(7)
F3 0.135(7) 0.119(6) 0.129(7) -0.005(5) -0.022(5) 0.098(6)
F4 0.144(6) 0.127(5) 0.086(4) 0.072(4) 0.007(4) -0.011(4)
F5 0.255(11) 0.138(7) 0.214(10) 0.125(7) 0.075(8) 0.053(7)
F6 0.155(8) 0.194(9) 0.167(8) 0.118(7) 0.007(7) -0.046(7)
N1 0.013(3) 0.042(4) 0.024(3) 0.012(3) 0.000(2) 0.009(3)
N2 0.015(3) 0.040(4) 0.031(3) 0.008(3) 0.003(3) 0.013(3)
N3 0.025(4) 0.059(5) 0.031(4) 0.021(3) 0.004(3) 0.015(3)
N4 0.039(5) 0.094(7) 0.033(4) 0.033(4) 0.013(3) 0.030(5)
N5 0.019(4) 0.044(4) 0.058(5) -0.005(4) 0.003(3) 0.009(3)
N6 0.041(5) 0.081(6) 0.081(6) -0.015(5) -0.011(5) 0.027(5)
O1 0.039(4) 0.039(4) 0.055(4) 0.005(3) -0.002(3) 0.017(3)
O2 0.034(4) 0.041(4) 0.058(4) 0.008(3) -0.002(3) 0.019(3)
O3 0.023(3) 0.035(3) 0.087(5) 0.026(4) 0.001(3) 0.001(3)
O4 0.058(5) 0.043(4) 0.036(4) 0.015(3) -0.005(3) -0.012(3)
O5 0.052(4) 0.049(4) 0.033(3) 0.021(3) -0.001(3) -0.002(3)
O6 0.144(8) 0.135(8) 0.121(7) 0.094(6) 0.015(6) 0.050(6)
S3 0.0354(13) 0.0326(11) 0.0483(13) 0.0095(10) 0.0020(10) -0.0026(9)
S1 0.0237(11) 0.0494(13) 0.0652(15) 0.0353(12) 0.0047(10) 0.0126(10)
S2 0.0201(11) 0.0311(11) 0.0862(19) 0.0088(12) -0.0012(11) 0.0078(9)

loop_
_atom_type_symbol
_atom_type_description
_atom_type_scat_dispersion_real
_atom_type_scat_dispersion_imag
_atom_type_scat_source
C C 0.0033 0.0016 'International Tables Vol C Tables 4.2.6.8 and 6.1.1.4'
H H 0.0000 0.0000 'International Tables Vol C Tables 4.2.6.8 and 6.1.1.4'
N N 0.0061 0.0033 'International Tables Vol C Tables 4.2.6.8 and 6.1.1.4'
O O 0.0106 0.0060 'International Tables Vol C Tables 4.2.6.8 and 6.1.1.4'
F F 0.0171 0.0103 'International Tables Vol C Tables 4.2.6.8 and 6.1.1.4'
Cl Cl 0.1484 0.1585 'International Tables Vol C Tables 4.2.6.8 and 6.1.1.4'
Ag Ag -0.8971 1.1015 'International Tables Vol C Tables 4.2.6.8 and 6.1.1.4'
S S 0.1246 0.1234 'International Tables Vol C Tables 4.2.6.8 and 6.1.1.4'

loop_
_geom_angle_atom_site_label_1
_geom_angle_atom_site_label_2
_geom_angle_atom_site_label_3
_geom_angle
_geom_angle_site_symmetry_1
_geom_angle_site_symmetry_3
C1 Ag1 C9 173.7(3) . .
C1 Ag1 Ag3 121.7(2) . .
C9 Ag1 Ag3 55.0(2) . .
C1 Ag1 Ag4 56.8(2) . .
C9 Ag1 Ag4 119.8(2) . .
Ag3 Ag1 Ag4 64.93(2) . .
C1 Ag1 Ag5 56.0(2) . 2_656
C9 Ag1 Ag5 128.6(2) . 2_656
Ag3 Ag1 Ag5 167.29(3) . 2_656
Ag4 Ag1 Ag5 110.87(3) . 2_656
C1 Ag1 Ag6 125.1(2) . 2_656
C9 Ag1 Ag6 59.2(2) . 2_656
Ag3 Ag1 Ag6 112.81(3) . 2_656
Ag4 Ag1 Ag6 171.42(3) . 2_656
Ag5 Ag1 Ag6 69.42(2) 2_656 2_656
C1 Ag1 Ag5 129.0(2) . .
C9 Ag1 Ag5 55.5(2) . .
Ag3 Ag1 Ag5 61.83(2) . .
Ag4 Ag1 Ag5 100.39(2) . .
Ag5 Ag1 Ag5 108.87(2) 2_656 .
Ag6 Ag1 Ag5 71.84(2) 2_656 .
C1 Ag1 Ag6 60.9(2) . .
C9 Ag1 Ag6 123.5(2) . .
Ag3 Ag1 Ag6 95.80(2) . .
Ag4 Ag1 Ag6 63.43(2) . .
Ag5 Ag1 Ag6 72.02(2) 2_656 .
Ag6 Ag1 Ag6 109.41(2) 2_656 .
Ag5 Ag1 Ag6 68.14(2) . .
C17 Ag2 C25 156.3(3) . .
C17 Ag2 N3 104.6(3) . 1_455
C25 Ag2 N3 96.4(3) . 1_455
C17 Ag2 N5 94.5(3) . 1_455
C25 Ag2 N5 100.9(3) . 1_455
N3 Ag2 N5 77.1(3) 1_455 1_455
C17 Ag2 Ag4 51.5(2) . .
C25 Ag2 Ag4 113.4(2) . .
N3 Ag2 Ag4 102.63(17) 1_455 .
N5 Ag2 Ag4 145.34(18) 1_455 .
C17 Ag2 Ag6 116.1(2) . .
C25 Ag2 Ag6 49.8(2) . .
N3 Ag2 Ag6 95.44(19) 1_455 .
N5 Ag2 Ag6 149.37(18) 1_455 .
Ag4 Ag2 Ag6 65.12(2) . .
C17 Ag2 Ag3 51.5(2) . .
C25 Ag2 Ag3 107.2(2) . .
N3 Ag2 Ag3 156.04(17) 1_455 .
N5 Ag2 Ag3 101.5(2) 1_455 .
Ag4 Ag2 Ag3 64.72(2) . .
Ag6 Ag2 Ag3 96.88(2) . .
C17 Ag2 Ag5 110.4(2) . .
C25 Ag2 Ag5 48.8(2) . .
N3 Ag2 Ag5 144.89(17) 1_455 .
N5 Ag2 Ag5 102.3(2) 1_455 .
Ag4 Ag2 Ag5 97.01(2) . .
Ag6 Ag2 Ag5 66.94(2) . .
Ag3 Ag2 Ag5 59.061(19) . .
C17 Ag3 O3 100.2(3) . .
C17 Ag3 C9 150.4(3) . .
O3 Ag3 C9 95.4(3) . .
C17 Ag3 O1 103.6(3) . .
O3 Ag3 O1 96.7(2) . .
C9 Ag3 O1 99.3(3) . .
C17 Ag3 Ag1 104.8(2) . .
O3 Ag3 Ag1 107.85(18) . .
C9 Ag3 Ag1 46.05(18) . .
O1 Ag3 Ag1 138.05(17) . .
C17 Ag3 Ag2 47.97(19) . .
O3 Ag3 Ag2 148.20(19) . .
C9 Ag3 Ag2 113.28(19) . .
O1 Ag3 Ag2 92.05(18) . .
Ag1 Ag3 Ag2 84.70(2) . .
C17 Ag3 Ag5 112.6(2) . .
O3 Ag3 Ag5 146.99(19) . .
C9 Ag3 Ag5 53.66(19) . .
O1 Ag3 Ag5 79.67(16) . .
Ag1 Ag3 Ag5 61.14(2) . .
Ag2 Ag3 Ag5 64.70(2) . .
C17 Ag3 Ag4 47.4(2) . .
O3 Ag3 Ag4 103.87(16) . .
C9 Ag3 Ag4 104.43(18) . .
O1 Ag3 Ag4 146.68(18) . .
Ag1 Ag3 Ag4 58.49(2) . .
Ag2 Ag3 Ag4 57.208(19) . .
Ag5 Ag3 Ag4 95.93(2) . .
C17 Ag4 O5 108.4(3) . .
C17 Ag4 N1 96.7(3) . .
O5 Ag4 N1 99.9(2) . .
C17 Ag4 C1 147.0(3) . .
O5 Ag4 C1 96.0(2) . .
N1 Ag4 C1 100.6(2) . .
C17 Ag4 Ag2 48.48(19) . .
O5 Ag4 Ag2 92.93(19) . .
N1 Ag4 Ag2 145.13(16) . .
C1 Ag4 Ag2 110.15(19) . .
C17 Ag4 Ag1 103.37(19) . .
O5 Ag4 Ag1 134.22(16) . .
N1 Ag4 Ag1 108.28(15) . .
C1 Ag4 Ag1 44.45(18) . .
Ag2 Ag4 Ag1 84.10(2) . .
C17 Ag4 Ag3 47.85(19) . .
O5 Ag4 Ag3 150.00(19) . .
N1 Ag4 Ag3 100.94(16) . .
C1 Ag4 Ag3 101.00(19) . .
Ag2 Ag4 Ag3 58.07(2) . .
Ag1 Ag4 Ag3 56.583(18) . .
C17 Ag4 Ag6 105.66(19) . .
O5 Ag4 Ag6 80.45(16) . .
N1 Ag4 Ag6 156.41(15) . .
C1 Ag4 Ag6 56.2(2) . .
Ag2 Ag4 Ag6 57.63(2) . .
Ag1 Ag4 Ag6 59.50(2) . .
Ag3 Ag4 Ag6 88.76(2) . .
O2 Ag5 C25 105.7(3) . .
O2 Ag5 C1 110.0(3) . 2_656
C25 Ag5 C1 106.1(3) . 2_656
O2 Ag5 C9 99.7(2) . .
C25 Ag5 C9 138.2(3) . .
C1 Ag5 C9 95.4(3) 2_656 .
O2 Ag5 Ag1 150.33(17) . 2_656
C25 Ag5 Ag1 75.34(19) . 2_656
C1 Ag5 Ag1 44.42(18) 2_656 2_656
C9 Ag5 Ag1 97.90(18) . 2_656
O2 Ag5 Ag1 136.44(16) . .
C25 Ag5 Ag1 96.8(2) . .
C1 Ag5 Ag1 98.52(19) 2_656 .
C9 Ag5 Ag1 43.88(17) . .
Ag1 Ag5 Ag1 71.13(2) 2_656 .
O2 Ag5 Ag3 82.04(16) . .
C25 Ag5 Ag3 100.85(19) . .
C1 Ag5 Ag3 145.7(2) 2_656 .
C9 Ag5 Ag3 50.40(18) . .
Ag1 Ag5 Ag3 127.37(3) 2_656 .
Ag1 Ag5 Ag3 57.02(2) . .
O2 Ag5 Ag2 91.66(18) . .
C25 Ag5 Ag2 45.14(18) . .
C1 Ag5 Ag2 149.19(19) 2_656 .
C9 Ag5 Ag2 102.48(18) . .
Ag1 Ag5 Ag2 107.59(3) 2_656 .
Ag1 Ag5 Ag2 78.33(2) . .
Ag3 Ag5 Ag2 56.236(19) . .
O2 Ag5 Ag6 142.30(19) . .
C25 Ag5 Ag6 42.0(2) . .
C1 Ag5 Ag6 99.88(18) 2_656 .
C9 Ag5 Ag6 99.86(17) . .
Ag1 Ag5 Ag6 55.66(2) 2_656 .
Ag1 Ag5 Ag6 56.11(2) . .
Ag3 Ag5 Ag6 86.10(2) . .
Ag2 Ag5 Ag6 52.679(18) . .
C25 Ag6 O4 116.2(3) . .
C25 Ag6 C9 108.9(3) . 2_656
O4 Ag6 C9 106.3(2) . 2_656
C25 Ag6 C1 140.8(3) . .
O4 Ag6 C1 91.0(3) . .
C9 Ag6 C1 87.7(2) 2_656 .
C25 Ag6 Ag2 49.9(2) . .
O4 Ag6 Ag2 93.49(17) . .
C9 Ag6 Ag2 156.81(17) 2_656 .
C1 Ag6 Ag2 104.22(17) . .
C25 Ag6 Ag1 76.8(2) . 2_656
O4 Ag6 Ag1 149.11(16) . 2_656
C9 Ag6 Ag1 43.75(17) 2_656 2_656
C1 Ag6 Ag1 94.31(17) . 2_656
Ag2 Ag6 Ag1 114.46(3) . 2_656
C25 Ag6 Ag1 99.7(2) . .
O4 Ag6 Ag1 128.97(19) . .
C9 Ag6 Ag1 93.84(18) 2_656 .
C1 Ag6 Ag1 42.56(17) . .
Ag2 Ag6 Ag1 82.51(2) . .
Ag1 Ag6 Ag1 70.59(2) 2_656 .
C25 Ag6 Ag4 105.8(2) . .
O4 Ag6 Ag4 78.09(17) . .
C9 Ag6 Ag4 137.92(18) 2_656 .
C1 Ag6 Ag4 50.21(17) . .
Ag2 Ag6 Ag4 57.24(2) . .
Ag1 Ag6 Ag4 127.44(3) 2_656 .
Ag1 Ag6 Ag4 57.07(2) . .
C25 Ag6 Ag5 45.4(2) . .
O4 Ag6 Ag5 153.66(18) . .
C9 Ag6 Ag5 98.67(17) 2_656 .
C1 Ag6 Ag5 98.31(17) . .
Ag2 Ag6 Ag5 60.39(2) . .
Ag1 Ag6 Ag5 54.920(19) 2_656 .
Ag1 Ag6 Ag5 55.749(19) . .
Ag4 Ag6 Ag5 89.08(2) . .
C2 C1 Ag1 157.8(7) . .
C2 C1 Ag5 104.3(6) . 2_656
Ag1 C1 Ag5 79.6(3) . 2_656
C2 C1 Ag4 102.2(6) . .
Ag1 C1 Ag4 78.7(2) . .
Ag5 C1 Ag4 152.4(4) 2_656 .
C2 C1 Ag6 125.3(6) . .
Ag1 C1 Ag6 76.5(2) . .
Ag5 C1 Ag6 84.8(3) 2_656 .
Ag4 C1 Ag6 73.6(2) . .
C1 C2 C3 174.2(9) . .
C8 C3 C4 119.9(12) . .
C8 C3 C2 123.9(12) . .
C4 C3 C2 115.6(9) . .
C5 C4 C3 119.1(12) . .
C5 C4 H4 120.4 . .
C3 C4 H4 120.4 . .
C4 C5 C6 119.0(14) . .
C4 C5 Cl1 117.1(11) . .
C6 C5 Cl1 123.5(11) . .
C7 C6 C5 118.7(14) . .
C7 C6 H6 120.7 . .
C5 C6 H6 120.7 . .
C6 C7 C8 124.7(16) . .
C6 C7 H7 117.6 . .
C8 C7 H7 117.6 . .
C3 C8 C7 117.8(17) . .
C3 C8 H8 121.1 . .
C7 C8 H8 121.1 . .
C10 C9 Ag1 160.8(7) . .
C10 C9 Ag3 119.3(6) . .
Ag1 C9 Ag3 78.9(2) . .
C10 C9 Ag5 108.5(6) . .
Ag1 C9 Ag5 80.6(3) . .
Ag3 C9 Ag5 75.9(2) . .
C10 C9 Ag6 86.5(5) . 2_656
Ag1 C9 Ag6 77.1(2) . 2_656
Ag3 C9 Ag6 152.1(3) . 2_656
Ag5 C9 Ag6 86.2(2) . 2_656
C9 C10 C11 177.0(9) . .
C12 C11 C16 119.2(10) . .
C12 C11 C10 119.9(10) . .
C16 C11 C10 120.9(9) . .
C11 C12 C13 117.9(14) . .
C11 C12 H12 121.1 . .
C13 C12 H12 121.1 . .
C14 C13 C12 122.4(17) . .
C14 C13 H13 118.8 . .
C12 C13 H13 118.8 . .
C13 C14 C15 121.6(14) . .
C13 C14 H14 119.2 . .
C15 C14 H14 119.2 . .
C14 C15 C16 118.9(12) . .
C14 C15 Cl2 121.3(10) . .
C16 C15 Cl2 119.7(10) . .
C15 C16 C11 119.8(11) . .
C15 C16 H16 120.1 . .
C11 C16 H16 120.1 . .
C18 C17 Ag2 146.2(6) . .
C18 C17 Ag4 127.6(6) . .
Ag2 C17 Ag4 80.0(3) . .
C18 C17 Ag3 117.0(6) . .
Ag2 C17 Ag3 80.5(2) . .
Ag4 C17 Ag3 84.7(2) . .
C17 C18 C19 177.2(8) . .
C24 C19 C20 118.7(8) . .
C24 C19 C18 121.7(8) . .
C20 C19 C18 119.5(7) . .
C21 C20 C19 118.4(8) . .
C21 C20 H20 120.8 . .
C19 C20 H20 120.8 . .
C22 C21 C20 122.1(9) . .
C22 C21 Cl3 120.0(7) . .
C20 C21 Cl3 117.9(7) . .
C23 C22 C21 118.8(9) . .
C23 C22 H22 120.6 . .
C21 C22 H22 120.6 . .
C22 C23 C24 120.7(9) . .
C22 C23 H23 119.6 . .
C24 C23 H23 119.6 . .
C23 C24 C19 121.2(9) . .
C23 C24 H24 119.4 . .
C19 C24 H24 119.4 . .
C26 C25 Ag6 151.5(7) . .
C26 C25 Ag2 126.1(6) . .
Ag6 C25 Ag2 80.2(3) . .
C26 C25 Ag5 99.2(6) . .
Ag6 C25 Ag5 92.6(3) . .
Ag2 C25 Ag5 86.1(3) . .
C25 C26 C27 177.5(9) . .
C32 C27 C28 119.6(9) . .
C32 C27 C26 120.4(9) . .
C28 C27 C26 120.0(9) . .
C27 C28 C29 119.7(10) . .
C27 C28 H28 120.1 . .
C29 C28 H28 120.1 . .
C30 C29 C28 120.5(10) . .
C30 C29 H29 119.7 . .
C28 C29 H29 119.7 . .
C29 C30 C31 120.1(9) . .
C29 C30 H30 120.0 . .
C31 C30 H30 120.0 . .
C30 C31 C32 120.9(11) . .
C30 C31 Cl4 120.6(8) . .
C32 C31 Cl4 118.4(9) . .
C27 C32 C31 119.2(10) . .
C27 C32 H32 120.4 . .
C31 C32 H32 120.4 . .
O1 C33 O2 130.5(9) . .
O1 C33 C34 116.5(10) . .
O2 C33 C34 112.9(10) . .
F3 C34 F2 99.5(14) . .
F3 C34 F1 106.9(12) . .
F2 C34 F1 104.9(15) . .
F3 C34 C33 118.0(12) . .
F2 C34 C33 111.6(13) . .
F1 C34 C33 114.3(12) . .
S3 C35 H35A 109.5 . .
S3 C35 H35B 109.5 . .
H35A C35 H35B 109.5 . .
S3 C35 H35C 109.5 . .
H35A C35 H35C 109.5 . .
H35B C35 H35C 109.5 . .
S3 C36 H36A 109.5 . .
S3 C36 H36B 109.5 . .
H36A C36 H36B 109.5 . .
S3 C36 H36C 109.5 . .
H36A C36 H36C 109.5 . .
H36B C36 H36C 109.5 . .
N1 C37 C38 121.5(7) . .
N1 C37 H37 119.2 . .
C38 C37 H37 119.2 . .
N2 C38 C37 122.8(7) . .
N2 C38 S2 121.6(6) . .
C37 C38 S2 115.5(6) . .
N2 C39 C40 122.7(7) . .
N2 C39 S1 122.4(6) . .
C40 C39 S1 114.9(6) . .
N1 C40 C39 120.2(7) . .
N1 C40 H40 119.9 . .
C39 C40 H40 119.9 . .
N4 C41 C44 121.5(8) . .
N4 C41 S1 117.0(7) . .
C44 C41 S1 121.4(6) . .
N4 C42 C43 121.6(9) . .
N4 C42 H42 119.2 . .
C43 C42 H42 119.2 . .
N3 C43 C42 120.9(9) . .
N3 C43 H43 119.6 . .
C42 C43 H43 119.6 . .
N3 C44 C41 121.9(7) . .
N3 C44 H44 119.1 . .
C41 C44 H44 119.1 . .
N6 C45 C46 122.7(9) . .
N6 C45 S2 113.3(7) . .
C46 C45 S2 123.3(7) . .
N5 C46 C45 122.0(8) . .
N5 C46 H46 119.0 . .
C45 C46 H46 119.0 . .
N5 C47 C48 123.4(13) . .
N5 C47 H47 118.3 . .
C48 C47 H47 118.3 . .
C47 C48 N6 121.2(13) . .
C47 C48 H48 119.4 . .
N6 C48 H48 119.4 . .
O4 C49 O5 131.6(9) . .
O4 C49 C50 115.1(10) . .
O5 C49 C50 113.3(10) . .
F5 C50 F4 111.9(17) . .
F5 C50 F6 92.7(15) . .
F4 C50 F6 102.0(14) . .
F5 C50 C49 115.0(15) . .
F4 C50 C49 118.1(13) . .
F6 C50 C49 113.5(15) . .
C37 N1 C40 117.2(6) . .
C37 N1 Ag4 117.8(5) . .
C40 N1 Ag4 125.1(5) . .
C39 N2 C38 115.5(7) . .
C44 N3 C43 117.0(7) . .
C44 N3 Ag2 121.9(5) . 1_655
C43 N3 Ag2 120.0(6) . 1_655
C41 N4 C42 117.1(8) . .
C47 N5 C46 115.3(9) . .
C47 N5 Ag2 123.1(7) . 1_655
C46 N5 Ag2 121.4(6) . 1_655
C45 N6 C48 114.6(10) . .
C33 O1 Ag3 123.7(6) . .
C33 O2 Ag5 124.0(6) . .
S3 O3 Ag3 135.0(4) . .
C49 O4 Ag6 128.2(6) . .
C49 O5 Ag4 121.4(6) . .
O3 S3 C35 101.0(7) . .
O3 S3 C36 107.4(5) . .
C35 S3 C36 96.1(8) . .
C39 S1 C41 103.3(4) . .
C38 S2 C45 105.0(4) . .

loop_
_geom_bond_atom_site_label_1
_geom_bond_atom_site_label_2
_geom_bond_distance
_geom_bond_site_symmetry_2
Ag1 C1 2.084(8) .
Ag1 C9 2.096(8) .
Ag1 Ag3 2.8577(8) .
Ag1 Ag4 2.9188(8) .
Ag1 Ag5 2.9284(9) 2_656
Ag1 Ag6 2.9546(9) 2_656
Ag1 Ag5 2.9836(9) .
Ag1 Ag6 2.9963(9) .
Ag2 C17 2.192(8) .
Ag2 C25 2.249(8) .
Ag2 N3 2.477(7) 1_455
Ag2 N5 2.507(8) 1_455
Ag2 Ag4 2.8831(8) .
Ag2 Ag6 2.8956(9) .
Ag2 Ag3 2.9106(8) .
Ag2 Ag5 3.1655(9) .
Ag3 C17 2.309(7) .
Ag3 O3 2.377(6) .
Ag3 C9 2.386(8) .
Ag3 O1 2.396(6) .
Ag3 Ag5 3.0030(9) .
Ag3 Ag4 3.1013(9) .
Ag4 C17 2.293(8) .
Ag4 O5 2.358(6) .
Ag4 N1 2.408(6) .
Ag4 C1 2.491(8) .
Ag4 Ag6 3.1101(9) .
Ag5 O2 2.317(6) .
Ag5 C25 2.386(8) .
Ag5 C1 2.468(8) 2_656
Ag5 C9 2.494(8) .
Ag5 Ag1 2.9284(9) 2_656
Ag5 Ag6 3.3501(10) .
Ag6 C25 2.244(8) .
Ag6 O4 2.287(7) .
Ag6 C9 2.603(8) 2_656
Ag6 C1 2.692(8) .
Ag6 Ag1 2.9546(9) 2_656
C1 C2 1.231(11) .
C1 Ag5 2.468(8) 2_656
C2 C3 1.444(11) .
C3 C8 1.333(18) .
C3 C4 1.422(17) .
C4 C5 1.409(17) .
C4 H4 0.9300 .
C5 C6 1.44(2) .
C5 Cl1 1.805(16) .
C6 C7 1.24(2) .
C6 H6 0.9300 .
C7 C8 1.46(2) .
C7 H7 0.9300 .
C8 H8 0.9300 .
C9 C10 1.217(12) .
C9 Ag6 2.603(8) 2_656
C10 C11 1.443(12) .
C11 C12 1.368(16) .
C11 C16 1.411(14) .
C12 C13 1.419(19) .
C12 H12 0.9300 .
C13 C14 1.28(2) .
C13 H13 0.9300 .
C14 C15 1.38(2) .
C14 H14 0.9300 .
C15 C16 1.381(14) .
C15 Cl2 1.724(12) .
C16 H16 0.9300 .
C17 C18 1.231(11) .
C18 C19 1.428(11) .
C19 C24 1.387(12) .
C19 C20 1.401(11) .
C20 C21 1.389(12) .
C20 H20 0.9300 .
C21 C22 1.379(14) .
C21 Cl3 1.753(10) .
C22 C23 1.358(15) .
C22 H22 0.9300 .
C23 C24 1.376(14) .
C23 H23 0.9300 .
C24 H24 0.9300 .
C25 C26 1.202(12) .
C26 C27 1.439(12) .
C27 C32 1.386(15) .
C27 C28 1.401(13) .
C28 C29 1.405(14) .
C28 H28 0.9300 .
C29 C30 1.360(17) .
C29 H29 0.9300 .
C30 C31 1.376(16) .
C30 H30 0.9300 .
C31 C32 1.407(14) .
C31 Cl4 1.754(12) .
C32 H32 0.9300 .
C33 O1 1.227(12) .
C33 O2 1.254(12) .
C33 C34 1.505(15) .
C34 F3 1.272(16) .
C34 F2 1.29(2) .
C34 F1 1.297(16) .
C35 S3 1.712(15) .
C35 H35A 0.9600 .
C35 H35B 0.9600 .
C35 H35C 0.9600 .
C36 S3 1.763(13) .
C36 H36A 0.9600 .
C36 H36B 0.9600 .
C36 H36C 0.9600 .
C37 N1 1.339(11) .
C37 C38 1.377(11) .
C37 H37 0.9300 .
C38 N2 1.342(11) .
C38 S2 1.777(8) .
C39 N2 1.333(11) .
C39 C40 1.408(11) .
C39 S1 1.766(8) .
C40 N1 1.343(10) .
C40 H40 0.9300 .
C41 N4 1.310(11) .
C41 C44 1.402(12) .
C41 S1 1.769(9) .
C42 N4 1.343(14) .
C42 C43 1.395(14) .
C42 H42 0.9300 .
C43 N3 1.340(11) .
C43 H43 0.9300 .
C44 N3 1.321(11) .
C44 H44 0.9300 .
C45 N6 1.297(13) .
C45 C46 1.353(12) .
C45 S2 1.778(9) .
C46 N5 1.338(12) .
C46 H46 0.9300 .
C47 N5 1.298(15) .
C47 C48 1.332(19) .
C47 H47 0.9300 .
C48 N6 1.378(17) .
C48 H48 0.9300 .
C49 O4 1.229(12) .
C49 O5 1.238(12) .
C49 C50 1.512(16) .
C50 F5 1.22(2) .
C50 F4 1.270(16) .
C50 F6 1.33(2) .
N3 Ag2 2.477(7) 1_655
N5 Ag2 2.507(8) 1_655
O3 S3 1.508(6) .
